data_4081329
loop_
_publ_author_name
'Esteruelas, Miguel A.'
'L\'opez, Ana M.'
'L\'opez, Fernando'
'Mascare\~nas, Jos\'e L.'
'Mozo, Silvia'
'O\~nate, Enrique'
'Saya, Luc\?\'ia'

_publ_section_title
;
 Osmium Models of Intermediates Involved in Catalytic Reactions of
 Alkylidenecyclopropanes
;
_journal_issue 17
_journal_name_full Organometallics
_journal_page_first 4851
_journal_paper_doi 10.1021/om400597q
_journal_volume 32
_journal_year 2013
_chemical_formula_sum 'C55 H45 B F24 N Os P'
_chemical_formula_weight 1407.90
_chemical_name_systematic
; 
 ? 
;
_space_group_IT_number 14
_symmetry_cell_setting monoclinic
_symmetry_space_group_name_Hall '-P 2yn'
_symmetry_space_group_name_H-M 'P 1 21/n 1'
_atom_sites_solution_hydrogens geom
_atom_sites_solution_primary direct
_atom_sites_solution_secondary difmap
_audit_creation_method SHELXL-97
_cell_angle_alpha 90.00
_cell_angle_beta 104.3710(10)
_cell_angle_gamma 90.00
_cell_formula_units_Z 4
_cell_length_a 16.4170(18)
_cell_length_b 13.7633(15)
_cell_length_c 24.548(3)
_cell_measurement_reflns_used 6299
_cell_measurement_temperature 100(2)
_cell_measurement_theta_max 26
_cell_measurement_theta_min 2
_cell_volume 5373.1(11)
_computing_cell_refinement 'SAINT+ v. 7.56a (Bruker AXS, 2008)'
_computing_data_collection 'apex2 v. 7.0 (Bruker AXS, 2009)'
_computing_data_reduction 'SAINT+ v. 7.56a (Bruker AXS, 2008)'
_computing_molecular_graphics 'XP, SHELXTL v. 6.14 (Bruker, 2000)'
_computing_publication_material 'XCIF, SHELXTL v. 6.14 (Bruker, 2000)'
_computing_structure_refinement 'SHELXL-97 (Sheldrick, 1997)'
_computing_structure_solution 'SHELXS-97 (Sheldrick, 1990)'
_diffrn_ambient_temperature 100(2)
_diffrn_detector_area_resol_mean 8.33
_diffrn_measured_fraction_theta_full 0.989
_diffrn_measured_fraction_theta_max 0.928
_diffrn_measurement_device_type 'Bruker APEX DUO system'
_diffrn_measurement_method '\w rotations with narrow frames'
_diffrn_radiation_monochromator graphite
_diffrn_radiation_source 'normal-focus sealed tube'
_diffrn_radiation_type MoK\a
_diffrn_radiation_wavelength 0.71073
_diffrn_reflns_av_R_equivalents 0.0673
_diffrn_reflns_av_sigmaI/netI 0.0720
_diffrn_reflns_limit_h_max 22
_diffrn_reflns_limit_h_min -21
_diffrn_reflns_limit_k_max 18
_diffrn_reflns_limit_k_min -17
_diffrn_reflns_limit_l_max 32
_diffrn_reflns_limit_l_min -32
_diffrn_reflns_number 48421
_diffrn_reflns_theta_full 27.50
_diffrn_reflns_theta_max 28.50
_diffrn_reflns_theta_min 1.35
_diffrn_standards_decay_% 0
_exptl_absorpt_coefficient_mu 2.526
_exptl_absorpt_correction_T_max 0.862
_exptl_absorpt_correction_T_min 0.682
_exptl_absorpt_process_details
;
Absorption correction performed with SADABS program. This is based on the
method of Blessing: Blessing, R. H., Acta Crystallogr., Sect. A 1995, 51, 33.

SADABS: Area-Detector Absorption Correction. Bruker-AXS 
within SAINT+ package, v. 6.1 (2000).
;
_exptl_crystal_colour orange
_exptl_crystal_density_diffrn 1.740
_exptl_crystal_density_method 'not measured'
_exptl_crystal_description 'irregular block'
_exptl_crystal_F_000 2776
_exptl_crystal_size_max 0.20
_exptl_crystal_size_mid 0.12
_exptl_crystal_size_min 0.08
_refine_diff_density_max 3.185
_refine_diff_density_min -1.909
_refine_diff_density_rms 0.169
_refine_ls_extinction_method none
_refine_ls_goodness_of_fit_ref 1.075
_refine_ls_hydrogen_treatment mixed
_refine_ls_matrix_type full
_refine_ls_number_parameters 697
_refine_ls_number_reflns 12643
_refine_ls_number_restraints 98
_refine_ls_restrained_S_all 1.088
_refine_ls_R_factor_all 0.1309
_refine_ls_R_factor_gt 0.0917
_refine_ls_shift/su_max 0.036
_refine_ls_shift/su_mean 0.001
_refine_ls_structure_factor_coef Fsqd
_refine_ls_weighting_details 'calc w=1/[\s^2^(Fo^2^)+(0.0661P)^2^+70.7206P] where P=(Fo^2^+2Fc^2^)/3'
_refine_ls_weighting_scheme calc
_refine_ls_wR_factor_gt 0.1957
_refine_ls_wR_factor_ref 0.2160
_reflns_number_gt 8896
_reflns_number_total 12643
_reflns_threshold_expression >2sigma(I)
_cod_data_source_file om400597q_si_002.cif
_cod_data_source_block enrique107e
_cod_original_cell_volume 5373.2(10)
_cod_original_sg_symbol_H-M P21/n
_cod_database_code 4081329

loop_
_symmetry_equiv_pos_as_xyz
'x, y, z'
'-x+1/2, y+1/2, -z+1/2'
'-x, -y, -z'
'x-1/2, -y-1/2, z-1/2'

loop_
_atom_site_label
_atom_site_type_symbol
_atom_site_fract_x
_atom_site_fract_y
_atom_site_fract_z
_atom_site_U_iso_or_equiv
_atom_site_adp_type
_atom_site_occupancy
_atom_site_symmetry_multiplicity
_atom_site_calc_flag
_atom_site_refinement_flags
_atom_site_disorder_assembly
_atom_site_disorder_group
OsB Os 0.5353(3) 0.7234(4) 0.1772(3) 0.0378(12) Uani 0.07 1 d P A 2
Os Os 0.49153(3) 0.71600(3) 0.198437(17) 0.03702(15) Uani 0.93 1 d P B 1
P1 P 0.41058(17) 0.6955(2) 0.10660(11) 0.0409(7) Uani 0.93 1 d PD B 1
N1 N 0.4611(6) 0.8628(6) 0.2072(4) 0.043(2) Uani 0.93 1 d P B 1
C1 C 0.3961(10) 0.9103(11) 0.2158(8) 0.085(6) Uani 0.93 1 d P B 1
H1 H 0.3428 0.8794 0.2090 0.102 Uiso 0.93 1 calc PR B 1
C2 C 0.4052(9) 1.0057(11) 0.2349(7) 0.073(5) Uani 0.93 1 d P B 1
H2 H 0.3581 1.0390 0.2418 0.088 Uiso 0.93 1 calc PR B 1
C3 C 0.4767(7) 1.0498(7) 0.2434(5) 0.044(3) Uani 0.93 1 d P B 1
H3 H 0.4822 1.1140 0.2580 0.053 Uiso 0.93 1 calc PR B 1
C4 C 0.5431(9) 1.0054(10) 0.2317(7) 0.068(4) Uani 0.93 1 d P B 1
H4 H 0.5955 1.0377 0.2362 0.082 Uiso 0.93 1 calc PR B 1
C5 C 0.5315(7) 0.9073(8) 0.2122(5) 0.044(3) Uani 0.93 1 d P B 1
C6 C 0.5918(10) 0.8350(11) 0.2028(7) 0.085(5) Uani 0.93 1 d PD B 1
C7 C 0.5830(9) 0.7723(9) 0.1597(7) 0.069(4) Uani 0.93 1 d PD B 1
H7 H 0.5629 0.7991 0.1208 0.083 Uiso 0.93 1 d PR B 1
C8 C 0.6740(9) 0.7396(11) 0.1774(8) 0.078(5) Uani 0.93 1 d P B 1
H8A H 0.6808 0.6704 0.1886 0.093 Uiso 0.93 1 d PR B 1
H8B H 0.7088 0.7567 0.1511 0.093 Uiso 0.93 1 d PR B 1
C9 C 0.6817(8) 0.8086(11) 0.2253(8) 0.074(5) Uani 0.93 1 d P B 1
H9A H 0.7208 0.8633 0.2252 0.089 Uiso 0.93 1 d PR B 1
H9B H 0.6926 0.7770 0.2627 0.089 Uiso 0.93 1 d PR B 1
C10 C 0.4935(13) 0.5630(10) 0.2214(7) 0.077(5) Uani 0.93 1 d P B 1
H10 H 0.4886 0.5124 0.1945 0.092 Uiso 0.93 1 calc PR B 1
C11 C 0.5668(11) 0.6058(14) 0.2506(7) 0.082(5) Uani 0.93 1 d P B 1
H11 H 0.6220 0.5928 0.2469 0.098 Uiso 0.93 1 calc PR B 1
C12 C 0.5434(11) 0.6722(14) 0.2868(6) 0.083(5) Uani 0.93 1 d P B 1
H12 H 0.5815 0.7121 0.3128 0.100 Uiso 0.93 1 calc PR B 1
C13 C 0.4598(9) 0.6722(10) 0.2798(5) 0.057(3) Uani 0.93 1 d P B 1
H13 H 0.4302 0.7109 0.3005 0.068 Uiso 0.93 1 calc PR B 1
C14 C 0.4244(10) 0.6092(10) 0.2391(6) 0.064(4) Uani 0.93 1 d P B 1
H14 H 0.3660 0.5971 0.2247 0.077 Uiso 0.93 1 calc PR B 1
C15A C 0.2953(13) 0.6692(17) 0.0985(10) 0.062(3) Uiso 0.610(4) 1 d P B 1
H15A H 0.2952 0.6048 0.1173 0.074 Uiso 0.610(4) 1 calc PR B 1
C16A C 0.2580(16) 0.7378(18) 0.1341(11) 0.075(2) Uiso 0.610(4) 1 d P B 1
H16A H 0.2964 0.7438 0.1715 0.112 Uiso 0.610(4) 1 calc PR B 1
H16B H 0.2038 0.7122 0.1377 0.112 Uiso 0.610(4) 1 calc PR B 1
H16C H 0.2494 0.8018 0.1162 0.112 Uiso 0.610(4) 1 calc PR B 1
C17A C 0.2410(15) 0.6541(18) 0.0424(10) 0.075(2) Uiso 0.610(4) 1 d P B 1
H17A H 0.2677 0.6081 0.0217 0.112 Uiso 0.610(4) 1 calc PR B 1
H17B H 0.2319 0.7162 0.0222 0.112 Uiso 0.610(4) 1 calc PR B 1
H17C H 0.1868 0.6279 0.0454 0.112 Uiso 0.610(4) 1 calc PR B 1
C18A C 0.4347(13) 0.5833(16) 0.0702(9) 0.062(3) Uiso 0.610(4) 1 d P B 1
H18A H 0.4084 0.5951 0.0294 0.074 Uiso 0.610(4) 1 calc PR B 1
C19A C 0.3989(15) 0.4906(17) 0.0826(10) 0.075(2) Uiso 0.610(4) 1 d P B 1
H19A H 0.3387 0.4987 0.0796 0.112 Uiso 0.610(4) 1 calc PR B 1
H19B H 0.4271 0.4700 0.1209 0.112 Uiso 0.610(4) 1 calc PR B 1
H19C H 0.4071 0.4412 0.0557 0.112 Uiso 0.610(4) 1 calc PR B 1
C20A C 0.5273(19) 0.572(3) 0.0737(12) 0.075(2) Uiso 0.610(4) 1 d P B 1
H20A H 0.5503 0.6340 0.0648 0.112 Uiso 0.610(4) 1 calc PR B 1
H20B H 0.5352 0.5224 0.0467 0.112 Uiso 0.610(4) 1 calc PR B 1
H20C H 0.5567 0.5518 0.1118 0.112 Uiso 0.610(4) 1 calc PR B 1
C21A C 0.4113(14) 0.7838(16) 0.0542(9) 0.062(3) Uiso 0.610(4) 1 d P B 1
C22A C 0.4147(15) 0.7660(19) 0.0003(10) 0.075(2) Uiso 0.610(4) 1 d P B 1
H22A H 0.4000 0.8156 -0.0273 0.090 Uiso 0.610(4) 1 calc PR B 1
H22B H 0.4317 0.7039 -0.0098 0.090 Uiso 0.610(4) 1 calc PR B 1
C23A C 0.3855(16) 0.8781(18) 0.0683(10) 0.075(2) Uiso 0.610(4) 1 d P B 1
H23A H 0.3715 0.9187 0.0345 0.112 Uiso 0.610(4) 1 calc PR B 1
H23B H 0.4313 0.9084 0.0965 0.112 Uiso 0.610(4) 1 calc PR B 1
H23C H 0.3360 0.8716 0.0836 0.112 Uiso 0.610(4) 1 calc PR B 1
C15B C 0.4690(15) 0.652(2) 0.0580(8) 0.062(3) Uiso 0.320(4) 1 d PD B 2
H15B H 0.5045 0.7099 0.0553 0.074 Uiso 0.320(4) 1 calc PR B 2
C16B C 0.535(3) 0.577(5) 0.0815(15) 0.075(2) Uiso 0.320(4) 1 d PD B 2
H16D H 0.5626 0.5934 0.1207 0.112 Uiso 0.320(4) 1 calc PR B 2
H16E H 0.5774 0.5770 0.0593 0.112 Uiso 0.320(4) 1 calc PR B 2
H16F H 0.5092 0.5130 0.0798 0.112 Uiso 0.320(4) 1 calc PR B 2
C17B C 0.419(2) 0.642(3) -0.0020(7) 0.075(2) Uiso 0.320(4) 1 d PD B 2
H17D H 0.3785 0.6964 -0.0111 0.112 Uiso 0.320(4) 1 calc PR B 2
H17E H 0.3879 0.5807 -0.0068 0.112 Uiso 0.320(4) 1 calc PR B 2
H17F H 0.4565 0.6442 -0.0272 0.112 Uiso 0.320(4) 1 calc PR B 2
C18B C 0.3757(15) 0.8112(12) 0.0739(10) 0.062(3) Uiso 0.320(4) 1 d PD B 2
H18B H 0.3460 0.8396 0.1012 0.074 Uiso 0.320(4) 1 calc PR B 2
C19B C 0.444(2) 0.8849(14) 0.0757(16) 0.075(2) Uiso 0.320(4) 1 d PD B 2
H19D H 0.4856 0.8811 0.1121 0.112 Uiso 0.320(4) 1 calc PR B 2
H19E H 0.4198 0.9503 0.0708 0.112 Uiso 0.320(4) 1 calc PR B 2
H19F H 0.4720 0.8714 0.0455 0.112 Uiso 0.320(4) 1 calc PR B 2
C20B C 0.3054(19) 0.805(2) 0.0211(13) 0.075(2) Uiso 0.320(4) 1 d PD B 2
H20D H 0.2661 0.7533 0.0254 0.112 Uiso 0.320(4) 1 calc PR B 2
H20E H 0.3288 0.7897 -0.0110 0.112 Uiso 0.320(4) 1 calc PR B 2
H20F H 0.2755 0.8669 0.0146 0.112 Uiso 0.320(4) 1 calc PR B 2
C21B C 0.3127(13) 0.636(2) 0.1054(19) 0.062(3) Uiso 0.320(4) 1 d PD B 2
C22B C 0.258(3) 0.680(4) 0.1271(19) 0.075(2) Uiso 0.320(4) 1 d PD B 2
H22C H 0.2211 0.6440 0.1433 0.090 Uiso 0.320(4) 1 calc PR B 2
H22D H 0.2557 0.7494 0.1267 0.090 Uiso 0.320(4) 1 calc PR B 2
C23B C 0.326(3) 0.536(2) 0.102(2) 0.075(2) Uiso 0.320(4) 1 d PD B 2
H23D H 0.2874 0.5007 0.1200 0.112 Uiso 0.320(4) 1 calc PR B 2
H23E H 0.3840 0.5199 0.1212 0.112 Uiso 0.320(4) 1 calc PR B 2
H23F H 0.3148 0.5162 0.0625 0.112 Uiso 0.320(4) 1 calc PR B 2
B1 B 0.4496(6) 0.7041(6) 0.6212(4) 0.0218(17) Uani 1 1 d . . .
C24 C 0.4875(5) 0.6940(5) 0.6896(3) 0.0226(16) Uani 1 1 d . C .
C25 C 0.4379(5) 0.6960(5) 0.7280(3) 0.0241(17) Uani 1 1 d . . .
H25 H 0.3785 0.6948 0.7140 0.029 Uiso 1 1 calc R . .
C26 C 0.4711(6) 0.6996(6) 0.7855(4) 0.0281(18) Uani 1 1 d . . .
C27 C 0.4130(6) 0.7018(8) 0.8245(4) 0.041(2) Uani 1 1 d . . .
F1 F 0.3524(4) 0.7666(5) 0.8081(3) 0.0519(16) Uani 1 1 d . . .
F2 F 0.3755(5) 0.6172(5) 0.8253(3) 0.067(2) Uani 1 1 d . . .
F3 F 0.4518(4) 0.7264(7) 0.8765(3) 0.077(2) Uani 1 1 d . . .
C28 C 0.5577(5) 0.7000(6) 0.8079(3) 0.0289(18) Uani 1 1 d . . .
H28 H 0.5812 0.7017 0.8474 0.035 Uiso 1 1 calc R . .
C29 C 0.6079(6) 0.6978(6) 0.7706(4) 0.0314(19) Uani 1 1 d . C .
C30 C 0.7053(5) 0.6950(5) 0.7917(3) 0.045(3) Uani 1 1 d D . .
F4A F 0.7408(7) 0.7593(9) 0.7637(5) 0.0529(6) Uiso 0.59(2) 1 d PD C 1
F5A F 0.7321(8) 0.6071(6) 0.7818(6) 0.0529(6) Uiso 0.59(2) 1 d PD C 1
F6A F 0.7311(7) 0.7166(10) 0.8455(3) 0.0529(6) Uiso 0.59(2) 1 d PD C 1
F4B F 0.7248(11) 0.6780(15) 0.8466(4) 0.0529(6) Uiso 0.41(2) 1 d PD C 2
F5B F 0.7375(10) 0.6273(11) 0.7657(7) 0.0529(6) Uiso 0.41(2) 1 d PD C 2
F6B F 0.7340(10) 0.7807(8) 0.7811(8) 0.0529(6) Uiso 0.41(2) 1 d PD C 2
C31 C 0.5740(5) 0.6955(6) 0.7136(4) 0.0273(18) Uani 1 1 d . . .
H31 H 0.6110 0.6950 0.6894 0.033 Uiso 1 1 calc R C .
C32 C 0.4443(5) 0.8241(6) 0.6124(4) 0.0260(17) Uani 1 1 d . D .
C33 C 0.3749(6) 0.8766(6) 0.6198(4) 0.0311(19) Uani 1 1 d . . .
H33 H 0.3285 0.8421 0.6270 0.037 Uiso 1 1 calc R . .
C34 C 0.3713(6) 0.9777(6) 0.6169(4) 0.034(2) Uani 1 1 d . D .
C35 C 0.2903(6) 1.0279(5) 0.6239(3) 0.059(3) Uani 1 1 d D . .
F7A F 0.2361(9) 1.0319(13) 0.5744(4) 0.0529(6) Uiso 0.451(17) 1 d PD D 1
F8A F 0.3128(9) 1.1187(7) 0.6417(7) 0.0529(6) Uiso 0.451(17) 1 d PD D 1
F9A F 0.2568(10) 0.9850(10) 0.6604(6) 0.0529(6) Uiso 0.451(17) 1 d PD D 1
F7B F 0.2936(8) 1.1226(6) 0.6191(6) 0.0529(6) Uiso 0.549(17) 1 d PD D 2
F8B F 0.2799(9) 1.0032(9) 0.6743(4) 0.0529(6) Uiso 0.549(17) 1 d PD D 2
F9B F 0.2234(7) 0.9960(10) 0.5854(5) 0.0529(6) Uiso 0.549(17) 1 d PD D 2
C36 C 0.4377(7) 1.0288(7) 0.6072(5) 0.052(3) Uani 1 1 d . . .
H36 H 0.4348 1.0976 0.6045 0.063 Uiso 1 1 calc R D .
C37 C 0.5094(6) 0.9804(7) 0.6014(6) 0.063(4) Uani 1 1 d D D .
C38A C 0.5899(7) 1.0396(8) 0.6052(4) 0.058(5) Uiso 0.629(6) 1 d PD D 1
F10A F 0.5852(6) 1.0632(7) 0.5526(3) 0.0529(6) Uiso 0.629(6) 1 d PD D 1
F11A F 0.5927(6) 1.1208(6) 0.6352(4) 0.0529(6) Uiso 0.629(6) 1 d PD D 1
F12A F 0.6590(6) 0.9901(6) 0.6262(4) 0.0529(6) Uiso 0.629(6) 1 d PD D 1
C38B C 0.5672(9) 1.0305(10) 0.5676(6) 0.058(5) Uiso 0.371(6) 1 d PD D 2
F10B F 0.6129(9) 0.9730(10) 0.5429(6) 0.0529(6) Uiso 0.371(6) 1 d PD D 2
F11B F 0.5328(9) 1.0975(10) 0.5286(6) 0.0529(6) Uiso 0.371(6) 1 d PD D 2
F12B F 0.6194(10) 1.0783(11) 0.6088(5) 0.0529(6) Uiso 0.371(6) 1 d PD D 2
C39 C 0.5106(6) 0.8783(7) 0.6039(5) 0.045(3) Uani 1 1 d . . .
H39 H 0.5594 0.8452 0.5995 0.054 Uiso 1 1 calc R D .
C40 C 0.5104(5) 0.6519(6) 0.5864(3) 0.0235(16) Uani 1 1 d . E .
C41 C 0.5115(5) 0.6816(6) 0.5320(3) 0.0252(17) Uani 1 1 d . . .
H41 H 0.4775 0.7350 0.5155 0.030 Uiso 1 1 calc R . .
C42 C 0.5612(6) 0.6347(6) 0.5014(3) 0.0275(18) Uani 1 1 d . E .
C43 C 0.5621(5) 0.6718(5) 0.4425(3) 0.039(2) Uani 1 1 d D . .
F13A F 0.5089(10) 0.7435(11) 0.4271(7) 0.0529(6) Uiso 0.373(14) 1 d PD E 1
F14A F 0.5476(11) 0.6003(9) 0.4059(7) 0.0529(6) Uiso 0.373(14) 1 d PD E 1
F15A F 0.6403(7) 0.7056(14) 0.4457(7) 0.0529(6) Uiso 0.373(14) 1 d PD E 1
F13B F 0.6159(7) 0.7424(7) 0.4446(4) 0.0529(6) Uiso 0.627(14) 1 d PD E 2
F14B F 0.5787(7) 0.6000(6) 0.4111(4) 0.0529(6) Uiso 0.627(14) 1 d PD E 2
F15B F 0.4851(5) 0.7068(9) 0.4156(4) 0.0529(6) Uiso 0.627(14) 1 d PD E 2
C44 C 0.6113(5) 0.5557(6) 0.5238(4) 0.0289(18) Uani 1 1 d . . .
H44 H 0.6449 0.5234 0.5030 0.035 Uiso 1 1 calc R E .
C45 C 0.6107(5) 0.5260(6) 0.5772(4) 0.0275(18) Uani 1 1 d . E .
C46 C 0.6708(5) 0.4454(5) 0.6033(3) 0.036(2) Uani 1 1 d D . .
F16A F 0.6509(6) 0.4087(8) 0.6490(4) 0.0529(6) Uiso 0.647(11) 1 d PD E 1
F17A F 0.6717(7) 0.3726(7) 0.5681(3) 0.0529(6) Uiso 0.647(11) 1 d PD E 1
F18A F 0.7492(5) 0.4797(7) 0.6194(5) 0.0529(6) Uiso 0.647(11) 1 d PD E 1
F16B F 0.6809(12) 0.4399(13) 0.6577(4) 0.0529(6) Uiso 0.353(11) 1 d PD E 2
F17B F 0.6422(11) 0.3617(10) 0.5789(7) 0.0529(6) Uiso 0.353(11) 1 d PD E 2
F18B F 0.7454(8) 0.4615(13) 0.5920(8) 0.0529(6) Uiso 0.353(11) 1 d PD E 2
C47 C 0.5603(5) 0.5725(6) 0.6072(3) 0.0261(17) Uani 1 1 d . . .
H47 H 0.5601 0.5487 0.6435 0.031 Uiso 1 1 calc R E .
C48 C 0.3555(5) 0.6570(6) 0.5983(3) 0.0231(16) Uani 1 1 d . F .
C49 C 0.3280(5) 0.5758(5) 0.6227(3) 0.0257(17) Uani 1 1 d . . .
H49 H 0.3650 0.5467 0.6544 0.031 Uiso 1 1 calc R . .
C50 C 0.2482(5) 0.5354(6) 0.6023(4) 0.0307(19) Uani 1 1 d . . .
C51 C 0.2207(6) 0.4502(8) 0.6304(5) 0.046(3) Uani 1 1 d . . .
F19 F 0.1387(4) 0.4348(5) 0.6147(3) 0.070(2) Uani 1 1 d . . .
F20 F 0.2380(5) 0.4619(5) 0.6873(3) 0.0649(19) Uani 1 1 d . . .
F21 F 0.2584(5) 0.3693(5) 0.6230(4) 0.075(2) Uani 1 1 d . . .
C52 C 0.1944(6) 0.5762(7) 0.5554(4) 0.036(2) Uani 1 1 d . . .
H52 H 0.1396 0.5502 0.5414 0.043 Uiso 1 1 calc R . .
C53 C 0.2203(6) 0.6542(7) 0.5292(4) 0.0322(19) Uani 1 1 d . F .
C54 C 0.1586(5) 0.7015(6) 0.4777(3) 0.044(2) Uani 1 1 d D . .
F22A F 0.1017(9) 0.7517(13) 0.4945(5) 0.0529(6) Uiso 0.511(4) 1 d PD F 1
F23A F 0.1229(11) 0.6342(7) 0.4408(6) 0.0529(6) Uiso 0.511(4) 1 d PD F 1
F24A F 0.2008(8) 0.7617(11) 0.4518(6) 0.0529(6) Uiso 0.511(4) 1 d PD F 1
F22B F 0.0818(10) 0.701(2) 0.4863(11) 0.0529(6) Uiso 0.218(11) 1 d PD F 2
F23B F 0.1577(19) 0.6459(17) 0.4333(9) 0.0529(6) Uiso 0.218(11) 1 d PD F 2
F24B F 0.1801(17) 0.7902(11) 0.4679(12) 0.0529(6) Uiso 0.218(11) 1 d PD F 2
F22C F 0.0934(11) 0.6448(14) 0.4576(10) 0.0529(6) Uiso 0.272(12) 1 d PD F 3
F23C F 0.1945(13) 0.7281(16) 0.4382(8) 0.0529(6) Uiso 0.272(12) 1 d PD F 3
F24C F 0.1315(15) 0.7819(12) 0.4988(9) 0.0529(6) Uiso 0.272(12) 1 d PD F 3
C55 C 0.2997(5) 0.6928(6) 0.5507(3) 0.0258(17) Uani 1 1 d . . .
H55 H 0.3167 0.7464 0.5318 0.031 Uiso 1 1 calc R F .

loop_
_atom_site_aniso_label
_atom_site_aniso_U_11
_atom_site_aniso_U_22
_atom_site_aniso_U_33
_atom_site_aniso_U_23
_atom_site_aniso_U_13
_atom_site_aniso_U_12
OsB 0.024(2) 0.041(3) 0.057(3) -0.015(3) 0.026(3) 0.000(2)
Os 0.0464(3) 0.0384(2) 0.0259(2) 0.00176(18) 0.00813(17) 0.0101(2)
P1 0.0302(13) 0.065(2) 0.0273(13) 0.0039(12) 0.0058(10) 0.0140(13)
N1 0.041(5) 0.034(5) 0.059(6) -0.011(4) 0.022(4) -0.022(4)
C1 0.071(10) 0.072(10) 0.137(15) -0.064(10) 0.071(10) -0.040(8)
C2 0.055(8) 0.079(10) 0.091(11) -0.048(9) 0.028(8) -0.002(7)
C3 0.052(7) 0.020(5) 0.054(7) 0.001(4) 0.000(5) 0.010(5)
C4 0.059(9) 0.046(7) 0.105(12) -0.023(8) 0.032(8) -0.023(7)
C5 0.048(6) 0.029(5) 0.058(7) 0.017(5) 0.019(5) 0.012(5)
C6 0.060(9) 0.059(9) 0.126(15) -0.028(10) 0.008(9) 0.012(7)
C7 0.051(8) 0.044(8) 0.111(12) -0.027(8) 0.015(8) 0.001(6)
C8 0.050(8) 0.060(9) 0.138(15) -0.002(9) 0.052(9) 0.008(7)
C9 0.040(7) 0.062(9) 0.120(13) -0.002(9) 0.016(8) 0.022(6)
C10 0.134(16) 0.033(7) 0.073(10) 0.015(7) 0.045(11) 0.020(8)
C11 0.079(11) 0.110(14) 0.059(9) 0.044(9) 0.020(8) 0.045(11)
C12 0.096(13) 0.119(14) 0.029(7) 0.014(8) 0.002(7) 0.003(11)
C13 0.070(9) 0.065(8) 0.037(6) 0.008(6) 0.018(6) -0.003(7)
C14 0.082(10) 0.056(8) 0.048(7) 0.019(6) 0.003(7) -0.009(7)
B1 0.025(4) 0.016(4) 0.024(4) 0.000(3) 0.006(3) 0.002(4)
C24 0.029(4) 0.013(3) 0.027(4) -0.002(3) 0.011(3) 0.004(3)
C25 0.028(4) 0.016(4) 0.029(4) -0.001(3) 0.008(3) -0.001(3)
C26 0.039(5) 0.019(4) 0.028(4) -0.003(3) 0.011(4) 0.002(3)
C27 0.039(5) 0.053(6) 0.032(5) -0.008(4) 0.012(4) 0.001(5)
F1 0.056(4) 0.054(4) 0.054(4) -0.005(3) 0.030(3) 0.015(3)
F2 0.078(5) 0.051(4) 0.090(5) 0.002(4) 0.058(4) -0.011(4)
F3 0.056(4) 0.145(8) 0.031(3) -0.017(4) 0.015(3) 0.000(5)
C28 0.034(5) 0.027(5) 0.022(4) -0.005(3) 0.001(3) 0.004(4)
C29 0.039(5) 0.018(4) 0.036(5) -0.003(3) 0.008(4) 0.001(4)
C30 0.040(5) 0.053(7) 0.034(5) -0.014(4) -0.004(4) 0.002(5)
C31 0.031(4) 0.022(4) 0.029(4) -0.010(3) 0.008(3) 0.000(3)
C32 0.027(4) 0.018(4) 0.032(4) 0.005(3) 0.006(3) 0.004(3)
C33 0.040(5) 0.020(4) 0.036(5) 0.005(3) 0.014(4) 0.006(4)
C34 0.038(5) 0.024(4) 0.042(5) 0.004(4) 0.012(4) 0.009(4)
C35 0.089(9) 0.016(5) 0.077(8) -0.002(5) 0.030(7) 0.018(5)
C36 0.046(6) 0.017(4) 0.096(9) 0.001(5) 0.020(6) 0.001(4)
C37 0.043(6) 0.025(5) 0.129(12) 0.015(6) 0.039(7) 0.005(5)
C39 0.036(5) 0.025(5) 0.076(8) 0.007(5) 0.018(5) 0.003(4)
C40 0.028(4) 0.019(4) 0.024(4) -0.005(3) 0.008(3) -0.002(3)
C41 0.029(4) 0.017(4) 0.032(4) 0.002(3) 0.011(3) 0.000(3)
C42 0.038(5) 0.018(4) 0.029(4) -0.002(3) 0.013(4) -0.006(3)
C43 0.054(6) 0.028(5) 0.043(5) 0.002(4) 0.027(5) 0.005(4)
C44 0.031(5) 0.023(4) 0.036(5) -0.006(3) 0.013(4) -0.001(3)
C45 0.028(4) 0.022(4) 0.031(4) -0.006(3) 0.003(3) -0.001(3)
C46 0.041(5) 0.034(5) 0.033(5) -0.001(4) 0.009(4) 0.011(4)
C47 0.033(4) 0.026(4) 0.021(4) 0.002(3) 0.009(3) 0.003(3)
C48 0.026(4) 0.019(4) 0.025(4) -0.002(3) 0.008(3) 0.005(3)
C49 0.030(4) 0.015(4) 0.030(4) 0.002(3) 0.004(3) 0.004(3)
C50 0.031(5) 0.026(4) 0.034(5) 0.003(4) 0.005(4) -0.003(4)
C51 0.035(5) 0.042(6) 0.053(6) 0.007(5) -0.002(5) -0.015(5)
F19 0.041(4) 0.071(5) 0.088(5) 0.031(4) -0.001(3) -0.023(3)
F20 0.078(5) 0.061(4) 0.055(4) 0.015(3) 0.015(4) -0.025(4)
F21 0.090(6) 0.029(3) 0.117(7) 0.017(4) 0.048(5) -0.001(3)
C52 0.030(5) 0.039(5) 0.037(5) -0.004(4) 0.003(4) -0.004(4)
C53 0.035(5) 0.030(5) 0.030(4) -0.002(4) 0.006(4) 0.005(4)
C54 0.032(5) 0.051(6) 0.046(6) -0.002(5) 0.005(4) 0.012(5)
C55 0.035(5) 0.020(4) 0.024(4) 0.004(3) 0.010(3) 0.004(3)

loop_
_atom_type_symbol
_atom_type_description
_atom_type_scat_dispersion_real
_atom_type_scat_dispersion_imag
_atom_type_scat_source
C C 0.0033 0.0016 'International Tables Vol C Tables 4.2.6.8 and 6.1.1.4'
H H 0.0000 0.0000 'International Tables Vol C Tables 4.2.6.8 and 6.1.1.4'
B B 0.0013 0.0007 'International Tables Vol C Tables 4.2.6.8 and 6.1.1.4'
N N 0.0061 0.0033 'International Tables Vol C Tables 4.2.6.8 and 6.1.1.4'
F F 0.0171 0.0103 'International Tables Vol C Tables 4.2.6.8 and 6.1.1.4'
P P 0.1023 0.0942 'International Tables Vol C Tables 4.2.6.8 and 6.1.1.4'
Os Os -1.2165 7.6030 'International Tables Vol C Tables 4.2.6.8 and 6.1.1.4'

loop_
_geom_angle_atom_site_label_1
_geom_angle_atom_site_label_2
_geom_angle_atom_site_label_3
_geom_angle
C7 Os N1 84.7(4)
C7 Os C11 99.1(6)
N1 Os C11 136.7(6)
C7 Os C10 120.3(6)
N1 Os C10 152.9(5)
C11 Os C10 36.8(6)
C7 Os C12 113.5(7)
N1 Os C12 101.8(6)
C11 Os C12 37.2(6)
C10 Os C12 60.3(7)
C7 Os C14 159.0(5)
N1 Os C14 115.7(5)
C11 Os C14 62.8(6)
C10 Os C14 38.7(6)
C12 Os C14 59.4(6)
C7 Os C13 146.9(6)
N1 Os C13 93.0(4)
C11 Os C13 61.0(6)
C10 Os C13 60.4(5)
C12 Os C13 34.8(5)
C14 Os C13 34.8(5)
C7 Os C6 35.1(4)
N1 Os C6 59.9(4)
C11 Os C6 100.0(7)
C10 Os C6 135.3(7)
C12 Os C6 92.9(7)
C14 Os C6 151.5(6)
C13 Os C6 117.7(6)
C7 Os P1 84.7(4)
N1 Os P1 97.0(3)
C11 Os P1 126.3(6)
C10 Os P1 95.8(5)
C12 Os P1 154.8(5)
C14 Os P1 97.3(4)
C13 Os P1 128.2(4)
C6 Os P1 111.1(5)
C21A P1 C21B 117.9(15)
C21A P1 C15B 69.4(12)
C21B P1 C15B 117.1(15)
C21A P1 C18B 30.0(10)
C21B P1 C18B 102.2(14)
C15B P1 C18B 99.3(14)
C21A P1 C18A 100.3(10)
C21B P1 C18A 84.8(12)
C15B P1 C18A 37.2(12)
C18B P1 C18A 126.4(12)
C21A P1 C15A 104.0(10)
C21B P1 C15A 16.8(13)
C15B P1 C15A 123.3(12)
C18B P1 C15A 85.6(11)
C18A P1 C15A 96.7(10)
C21A P1 Os 120.9(7)
C21B P1 Os 111.3(14)
C15B P1 Os 114.1(8)
C18B P1 Os 111.3(8)
C18A P1 Os 115.0(7)
C15A P1 Os 116.1(7)
C5 N1 C1 119.6(10)
C5 N1 Os 103.7(7)
C1 N1 Os 135.9(8)
N1 C1 C2 120.1(12)
N1 C1 H1 120.0
C2 C1 H1 120.0
C3 C2 C1 121.1(13)
C3 C2 H2 119.5
C1 C2 H2 119.5
C2 C3 C4 120.4(11)
C2 C3 H3 119.8
C4 C3 H3 119.8
C3 C4 C5 116.9(11)
C3 C4 H4 121.5
C5 C4 H4 121.5
N1 C5 C4 121.6(11)
N1 C5 C6 106.7(11)
C4 C5 C6 131.0(12)
C7 C6 C5 128.0(14)
C7 C6 C9 92.2(12)
C5 C6 C9 139.2(13)
C7 C6 Os 64.6(9)
C5 C6 Os 89.3(9)
C9 C6 Os 118.3(11)
C6 C7 C8 93.3(12)
C6 C7 Os 80.2(11)
C8 C7 Os 121.4(12)
C6 C7 H7 117.5
C8 C7 H7 116.8
Os C7 H7 117.5
C9 C8 C7 85.5(10)
C9 C8 H8A 114.4
C7 C8 H8A 113.6
C9 C8 H8B 114.5
C7 C8 H8B 115.3
H8A C8 H8B 111.4
C6 C9 C8 89.0(12)
C6 C9 H9A 113.4
C8 C9 H9A 114.2
C6 C9 H9B 112.7
C8 C9 H9B 114.3
H9A C9 H9B 111.5
C11 C10 C14 107.8(14)
C11 C10 Os 71.0(9)
C14 C10 Os 72.1(7)
C11 C10 H10 126.1
C14 C10 H10 126.1
Os C10 H10 122.4
C10 C11 C12 105.6(15)
C10 C11 Os 72.1(8)
C12 C11 Os 73.1(9)
C10 C11 H11 127.2
C12 C11 H11 127.2
Os C11 H11 119.6
C13 C12 C11 110.7(16)
C13 C12 Os 75.0(8)
C11 C12 Os 69.7(8)
C13 C12 H12 124.6
C11 C12 H12 124.6
Os C12 H12 122.2
C12 C13 C14 109.7(15)
C12 C13 Os 70.2(8)
C14 C13 Os 70.6(8)
C12 C13 H13 125.2
C14 C13 H13 125.2
Os C13 H13 125.6
C13 C14 C10 106.1(14)
C13 C14 Os 74.6(8)
C10 C14 Os 69.2(8)
C13 C14 H14 126.9
C10 C14 H14 126.9
Os C14 H14 121.1
C17A C15A C16A 113(2)
C17A C15A P1 119.2(17)
C16A C15A P1 111.0(16)
C17A C15A H15A 103.8
C16A C15A H15A 103.8
P1 C15A H15A 103.8
C15A C16A H16A 109.5
C15A C16A H16B 109.5
H16A C16A H16B 109.5
C15A C16A H16C 109.5
H16A C16A H16C 109.5
H16B C16A H16C 109.5
C15A C17A H17A 109.5
C15A C17A H17B 109.5
H17A C17A H17B 109.5
C15A C17A H17C 109.5
H17A C17A H17C 109.5
H17B C17A H17C 109.5
C19A C18A C20A 110(2)
C19A C18A P1 118.3(16)
C20A C18A P1 112.8(19)
C19A C18A H18A 104.7
C20A C18A H18A 104.7
P1 C18A H18A 104.7
C18A C19A H19A 109.5
C18A C19A H19B 109.5
H19A C19A H19B 109.5
C18A C19A H19C 109.5
H19A C19A H19C 109.5
H19B C19A H19C 109.5
C18A C20A H20A 109.5
C18A C20A H20B 109.5
H20A C20A H20B 109.5
C18A C20A H20C 109.5
H20A C20A H20C 109.5
H20B C20A H20C 109.5
C22A C21A C23A 119(2)
C22A C21A P1 126.3(19)
C23A C21A P1 113.0(17)
C21A C22A H22A 120.0
C21A C22A H22B 120.0
H22A C22A H22B 120.0
C21A C23A H23A 109.5
C21A C23A H23B 109.5
H23A C23A H23B 109.5
C21A C23A H23C 109.5
H23A C23A H23C 109.5
H23B C23A H23C 109.5
C16B C15B C17B 119.1(11)
C16B C15B P1 115.2(10)
C17B C15B P1 114.9(9)
C16B C15B H15B 101.1
C17B C15B H15B 101.1
P1 C15B H15B 101.1
C15B C16B H16D 109.5
C15B C16B H16E 109.5
H16D C16B H16E 109.5
C15B C16B H16F 109.5
H16D C16B H16F 109.5
H16E C16B H16F 109.5
C15B C17B H17D 109.5
C15B C17B H17E 109.5
H17D C17B H17E 109.5
C15B C17B H17F 109.5
H17D C17B H17F 109.5
H17E C17B H17F 109.5
C19B C18B C20B 118.1(11)
C19B C18B P1 115.3(10)
C20B C18B P1 114.8(9)
C19B C18B H18B 101.6
C20B C18B H18B 101.6
P1 C18B H18B 101.6
C18B C19B H19D 109.5
C18B C19B H19E 109.5
H19D C19B H19E 109.5
C18B C19B H19F 109.5
H19D C19B H19F 109.5
H19E C19B H19F 109.5
C18B C20B H20D 109.5
C18B C20B H20E 109.5
H20D C20B H20E 109.5
C18B C20B H20F 109.5
H20D C20B H20F 109.5
H20E C20B H20F 109.5
C22B C21B C23B 128(4)
C22B C21B P1 119(3)
C23B C21B P1 108(2)
C21B C22B H22C 120.0
C21B C22B H22D 120.0
H22C C22B H22D 120.0
C21B C23B H23D 109.5
C21B C23B H23E 109.5
H23D C23B H23E 109.5
C21B C23B H23F 109.5
H23D C23B H23F 109.5
H23E C23B H23F 109.5
C40 B1 C48 107.1(6)
C40 B1 C24 111.8(7)
C48 B1 C24 113.6(6)
C40 B1 C32 112.8(6)
C48 B1 C32 109.4(6)
C24 B1 C32 102.2(6)
C25 C24 C31 114.8(7)
C25 C24 B1 123.6(7)
C31 C24 B1 121.1(7)
C26 C25 C24 123.1(8)
C26 C25 H25 118.5
C24 C25 H25 118.5
C25 C26 C28 120.5(8)
C25 C26 C27 119.9(8)
C28 C26 C27 119.6(8)
F2 C27 F3 109.1(9)
F2 C27 F1 106.3(8)
F3 C27 F1 105.5(8)
F2 C27 C26 111.2(8)
F3 C27 C26 112.9(8)
F1 C27 C26 111.5(8)
C29 C28 C26 117.4(8)
C29 C28 H28 121.3
C26 C28 H28 121.3
C31 C29 C28 121.4(8)
C31 C29 C30 117.5(8)
C28 C29 C30 121.0(8)
F5B C30 F6A 125.5(10)
F5B C30 F6B 109.4(8)
F6A C30 F6B 87.4(8)
F5B C30 F4B 110.2(8)
F6A C30 F4B 23.7(7)
F6B C30 F4B 110.5(8)
F5B C30 F5A 22.2(7)
F6A C30 F5A 110.5(8)
F6B C30 F5A 128.7(10)
F4B C30 F5A 91.1(8)
F5B C30 F4A 86.5(8)
F6A C30 F4A 107.0(7)
F6B C30 F4A 24.0(7)
F4B C30 F4A 127.7(10)
F5A C30 F4A 107.5(7)
F5B C30 C29 111.1(9)
F6A C30 C29 112.2(8)
F6B C30 C29 107.4(9)
F4B C30 C29 108.2(9)
F5A C30 C29 108.8(8)
F4A C30 C29 110.8(8)
C29 C31 C24 122.9(8)
C29 C31 H31 118.6
C24 C31 H31 118.6
C39 C32 C33 116.1(8)
C39 C32 B1 122.6(7)
C33 C32 B1 120.9(7)
C34 C33 C32 122.3(8)
C34 C33 H33 118.8
C32 C33 H33 118.9
C36 C34 C33 119.9(9)
C36 C34 C35 122.2(8)
C33 C34 C35 117.9(8)
F9A C35 F7B 123.1(10)
F9A C35 F7A 110.4(8)
F7B C35 F7A 84.8(8)
F9A C35 F9B 85.6(8)
F7B C35 F9B 108.0(8)
F7A C35 F9B 27.2(6)
F9A C35 F8B 22.2(7)
F7B C35 F8B 110.8(8)
F7A C35 F8B 130.8(10)
F9B C35 F8B 107.4(8)
F9A C35 F8A 109.0(8)
F7B C35 F8A 24.7(6)
F7A C35 F8A 109.3(8)
F9B C35 F8A 130.4(9)
F8B C35 F8A 91.3(8)
F9A C35 C34 113.3(9)
F7B C35 C34 112.3(9)
F7A C35 C34 108.7(9)
F9B C35 C34 110.8(8)
F8B C35 C34 107.5(8)
F8A C35 C34 106.1(9)
C34 C36 C37 120.2(9)
C34 C36 H36 119.9
C37 C36 H36 119.9
C36 C37 C39 118.5(9)
C36 C37 C38A 118.5(9)
C39 C37 C38A 121.7(9)
C36 C37 C38B 118.9(10)
C39 C37 C38B 117.4(10)
C38A C37 C38B 34.2(7)
F10A C38A F12A 110.4(8)
F10A C38A F11A 108.8(8)
F12A C38A F11A 108.0(8)
F10A C38A C37 103.4(9)
F12A C38A C37 113.2(10)
F11A C38A C37 112.9(10)
F12B C38B F10B 108.1(10)
F12B C38B F11B 106.3(9)
F10B C38B F11B 105.5(9)
F12B C38B C37 100.2(12)
F10B C38B C37 117.4(13)
F11B C38B C37 118.3(13)
C32 C39 C37 123.0(9)
C32 C39 H39 118.5
C37 C39 H39 118.5
C47 C40 C41 115.7(7)
C47 C40 B1 122.5(7)
C41 C40 B1 121.6(7)
C42 C41 C40 121.7(8)
C42 C41 H41 119.2
C40 C41 H41 119.2
C44 C42 C41 121.0(8)
C44 C42 C43 119.3(7)
C41 C42 C43 119.7(7)
F13B C43 F13A 81.1(8)
F13B C43 F14A 126.2(10)
F13A C43 F14A 111.8(9)
F13B C43 F14B 110.1(7)
F13A C43 F14B 127.7(10)
F14A C43 F14B 21.6(7)
F13B C43 F15A 28.0(7)
F13A C43 F15A 108.2(8)
F14A C43 F15A 107.8(8)
F14B C43 F15A 87.7(8)
F13B C43 F15B 107.0(7)
F13A C43 F15B 28.4(7)
F14A C43 F15B 86.8(8)
F14B C43 F15B 106.4(7)
F15A C43 F15B 131.4(9)
F13B C43 C42 112.0(7)
F13A C43 C42 111.2(9)
F14A C43 C42 110.6(10)
F14B C43 C42 110.6(7)
F15A C43 C42 107.0(9)
F15B C43 C42 110.5(7)
C45 C44 C42 117.8(8)
C45 C44 H44 121.1
C42 C44 H44 121.1
C44 C45 C47 120.9(8)
C44 C45 C46 117.6(7)
C47 C45 C46 121.4(7)
F16B C46 F17A 127.2(10)
F16B C46 F17B 110.6(9)
F17A C46 F17B 27.3(7)
F16B C46 F18A 81.3(8)
F17A C46 F18A 107.1(7)
F17B C46 F18A 130.3(10)
F16B C46 F18B 109.4(8)
F17A C46 F18B 80.3(8)
F17B C46 F18B 106.8(8)
F18A C46 F18B 30.6(7)
F16B C46 F16A 28.3(7)
F17A C46 F16A 107.7(7)
F17B C46 F16A 85.3(8)
F18A C46 F16A 107.6(7)
F18B C46 F16A 131.4(10)
F16B C46 C45 112.3(10)
F17A C46 C45 112.8(7)
F17B C46 C45 108.8(10)
F18A C46 C45 110.2(7)
F18B C46 C45 108.8(9)
F16A C46 C45 111.2(7)
C40 C47 C45 122.9(7)
C40 C47 H47 118.6
C45 C47 H47 118.6
C55 C48 C49 115.5(8)
C55 C48 B1 121.2(7)
C49 C48 B1 123.2(7)
C48 C49 C50 122.7(8)
C48 C49 H49 118.6
C50 C49 H49 118.6
C52 C50 C49 119.0(8)
C52 C50 C51 120.1(8)
C49 C50 C51 120.9(8)
F21 C51 F19 107.8(9)
F21 C51 F20 104.9(9)
F19 C51 F20 104.7(9)
F21 C51 C50 113.5(9)
F19 C51 C50 113.3(9)
F20 C51 C50 111.8(8)
C53 C52 C50 120.0(8)
C53 C52 H52 120.0
C50 C52 H52 120.0
C52 C53 C55 119.5(8)
C52 C53 C54 119.6(8)
C55 C53 C54 120.8(8)
F23C C54 F22A 125.0(12)
F23C C54 F24B 53.7(12)
F22A C54 F24B 79.2(11)
F23C C54 F22C 111.2(9)
F22A C54 F22C 81.7(10)
F24B C54 F22C 135.5(16)
F23C C54 F23A 83.8(10)
F22A C54 F23A 110.9(7)
F24B C54 F23A 128.1(13)
F22C C54 F23A 31.8(8)
F23C C54 F22B 137.8(16)
F22A C54 F22B 34.3(10)
F24B C54 F22B 110.3(10)
F22C C54 F22B 48.8(11)
F23A C54 F22B 80.2(11)
F23C C54 F23B 57.8(12)
F22A C54 F23B 134.4(13)
F24B C54 F23B 109.4(10)
F22C C54 F23B 60.6(12)
F23A C54 F23B 28.8(10)
F22B C54 F23B 108.0(9)
F23C C54 F24A 24.5(9)
F22A C54 F24A 108.5(8)
F24B C54 F24A 30.7(10)
F22C C54 F24A 130.9(12)
F23A C54 F24A 107.3(7)
F22B C54 F24A 134.7(13)
F23B C54 F24A 82.3(11)
F23C C54 F24C 107.9(9)
F22A C54 F24C 27.4(9)
F24B C54 F24C 55.5(12)
F22C C54 F24C 108.5(9)
F23A C54 F24C 135.0(11)
F22B C54 F24C 61.8(12)
F23B C54 F24C 148.5(16)
F24A C54 F24C 86.2(10)
F23C C54 C53 113.4(12)
F22A C54 C53 109.8(8)
F24B C54 C53 112.9(13)
F22C C54 C53 111.3(11)
F23A C54 C53 110.6(8)
F22B C54 C53 108.8(13)
F23B C54 C53 107.3(13)
F24A C54 C53 109.6(8)
F24C C54 C53 104.1(11)
C53 C55 C48 123.3(8)
C53 C55 H55 118.4
C48 C55 H55 118.4

loop_
_geom_bond_atom_site_label_1
_geom_bond_atom_site_label_2
_geom_bond_distance
OsB H7 1.8768
Os C7 2.114(16)
Os N1 2.105(9)
Os C11 2.163(14)
Os C10 2.178(13)
Os C12 2.208(13)
Os C14 2.218(13)
Os C13 2.266(12)
Os C6 2.306(17)
Os P1 2.332(3)
P1 C21A 1.77(2)
P1 C21B 1.798(10)
P1 C15B 1.808(10)
P1 C18B 1.810(10)
P1 C18A 1.88(2)
P1 C15A 1.89(2)
N1 C5 1.286(14)
N1 C1 1.313(16)
C1 C2 1.389(18)
C1 H1 0.9500
C2 C3 1.292(17)
C2 H2 0.9500
C3 C4 1.342(17)
C3 H3 0.9500
C4 C5 1.429(16)
C4 H4 0.9500
C5 C6 1.462(17)
C6 C7 1.346(15)
C6 C9 1.486(19)
C7 C8 1.517(19)
C7 H7 1.0000
C8 C9 1.49(2)
C8 H8A 0.9900
C8 H8B 0.9900
C9 H9A 0.9900
C9 H9B 0.9900
C10 C11 1.37(2)
C10 C14 1.46(2)
C10 H10 0.9500
C11 C12 1.39(2)
C11 H11 0.9500
C12 C13 1.34(2)
C12 H12 0.9500
C13 C14 1.342(19)
C13 H13 0.9500
C14 H14 0.9500
C15A C17A 1.46(3)
C15A C16A 1.52(3)
C15A H15A 1.0000
C16A H16A 0.9800
C16A H16B 0.9800
C16A H16C 0.9800
C17A H17A 0.9800
C17A H17B 0.9800
C17A H17C 0.9800
C18A C19A 1.47(3)
C18A C20A 1.51(3)
C18A H18A 1.0000
C19A H19A 0.9800
C19A H19B 0.9800
C19A H19C 0.9800
C20A H20A 0.9800
C20A H20B 0.9800
C20A H20C 0.9800
C21A C22A 1.36(3)
C21A C23A 1.43(3)
C22A H22A 0.9500
C22A H22B 0.9500
C23A H23A 0.9800
C23A H23B 0.9800
C23A H23C 0.9800
C15B C16B 1.503(10)
C15B C17B 1.506(10)
C15B H15B 1.0000
C16B H16D 0.9800
C16B H16E 0.9800
C16B H16F 0.9800
C17B H17D 0.9800
C17B H17E 0.9800
C17B H17F 0.9800
C18B C19B 1.509(10)
C18B C20B 1.510(10)
C18B H18B 1.0000
C19B H19D 0.9800
C19B H19E 0.9800
C19B H19F 0.9800
C20B H20D 0.9800
C20B H20E 0.9800
C20B H20F 0.9800
C21B C22B 1.303(10)
C21B C23B 1.400(10)
C22B H22C 0.9500
C22B H22D 0.9500
C23B H23D 0.9800
C23B H23E 0.9800
C23B H23F 0.9800
B1 C40 1.632(11)
B1 C48 1.640(12)
B1 C24 1.645(12)
B1 C32 1.666(12)
C24 C25 1.389(11)
C24 C31 1.396(11)
C25 C26 1.384(12)
C25 H25 0.9500
C26 C28 1.391(12)
C26 C27 1.509(12)
C27 F2 1.319(12)
C27 F3 1.322(11)
C27 F1 1.322(12)
C28 C29 1.375(12)
C28 H28 0.9500
C29 C31 1.373(12)
C29 C30 1.555(12)
C30 F5B 1.313(9)
C30 F6A 1.315(8)
C30 F6B 1.320(9)
C30 F4B 1.325(8)
C30 F5A 1.330(8)
C30 F4A 1.342(8)
C31 H31 0.9500
C32 C39 1.377(13)
C32 C33 1.399(12)
C33 C34 1.393(12)
C33 H33 0.9500
C34 C36 1.367(14)
C34 C35 1.546(12)
C35 F9A 1.304(9)
C35 F7B 1.311(8)
C35 F7A 1.317(9)
C35 F9B 1.333(8)
C35 F8B 1.336(8)
C35 F8A 1.345(8)
C36 C37 1.391(14)
C36 H36 0.9500
C37 C39 1.406(13)
C37 C38A 1.536(9)
C37 C38B 1.566(9)
C38A F10A 1.314(9)
C38A F12A 1.314(9)
C38A F11A 1.333(9)
C38B F12B 1.325(10)
C38B F10B 1.335(10)
C38B F11B 1.349(10)
C39 H39 0.9500
C40 C47 1.385(11)
C40 C41 1.403(11)
C41 C42 1.397(11)
C41 H41 0.9500
C42 C44 1.393(12)
C42 C43 1.535(11)
C43 F13B 1.306(8)
C43 F13A 1.309(9)
C43 F14A 1.314(9)
C43 F14B 1.324(8)
C43 F15A 1.350(9)
C43 F15B 1.361(8)
C44 C45 1.374(12)
C44 H44 0.9500
C45 C47 1.393(11)
C45 C46 1.518(11)
C46 F16B 1.306(9)
C46 F17A 1.327(8)
C46 F17B 1.330(9)
C46 F18A 1.335(8)
C46 F18B 1.340(9)
C46 F16A 1.341(8)
C47 H47 0.9500
C48 C55 1.386(11)
C48 C49 1.395(11)
C49 C50 1.396(12)
C49 H49 0.9500
C50 C52 1.383(12)
C50 C51 1.486(13)
C51 F21 1.309(13)
C51 F19 1.322(11)
C51 F20 1.365(13)
C52 C53 1.373(13)
C52 H52 0.9500
C53 C55 1.385(12)
C53 C54 1.552(12)
C54 F23C 1.306(9)
C54 F22A 1.307(8)
C54 F24B 1.311(9)
C54 F22C 1.318(9)
C54 F23A 1.327(8)
C54 F22B 1.328(9)
C54 F23B 1.330(9)
C54 F24A 1.339(8)
C54 F24C 1.343(9)
C55 H55 0.9500
